data_7239920
loop_
_publ_author_name
'Setter, Caitlin J.'
'Whittaker, Jacob J.'
'Brock, Aidan J.'
'Arachchige, Kasun'
'McMurtrie, John'
'Clegg, Jack Kay'
'Pfrunder, Michael Craig'

_publ_section_title
;
 Straightening Out Halogen Bonds
;
_journal_name_full CrystEngComm
_journal_paper_doi 10.1039/D0CE00176G
_journal_year 2020
_chemical_formula_moiety '2(C17 H10 N2 O2), 0.25(C4 H8 O)'
_chemical_formula_sum 'C35 H22 N4 O4.25'
_chemical_formula_weight 566.56
_space_group_crystal_system triclinic
_space_group_IT_number 2
_space_group_name_Hall '-P 1'
_space_group_name_H-M_alt 'P -1'
_atom_sites_solution_hydrogens mixed
_audit_creation_date 2020-01-10
_audit_creation_method
;
Olex2 1.2
(compiled 2018.05.29 svn.r3508 for OlexSys, GUI svn.r5506)
;
_audit_update_record
;
2020-01-11 deposited with the CCDC.	2020-02-11 downloaded from the CCDC.
;
_cell_angle_alpha 93.98(3)
_cell_angle_beta 91.69(3)
_cell_angle_gamma 92.08(3)
_cell_formula_units_Z 2
_cell_length_a 3.8500(8)
_cell_length_b 14.124(3)
_cell_length_c 26.384(5)
_cell_measurement_reflns_used 4229
_cell_measurement_temperature 100(2)
_cell_measurement_theta_max 24.708
_cell_measurement_theta_min 1.548
_cell_volume 1429.6(5)
_computing_cell_refinement 'XDS (Kabsch, 1993)'
_computing_data_collection 'BluIce (McPhillips, 2002)'
_computing_data_reduction 'XDS (Kabsch, 1993)'
_computing_molecular_graphics 'Olex2 (Dolomanov et al., 2009)'
_computing_publication_material 'Olex2 (Dolomanov et al., 2009)'
_computing_structure_refinement 'ShelXL (Sheldrick, 2015)'
_computing_structure_solution 'ShelXT (Sheldrick, 2015)'
_diffrn_ambient_temperature 100(2)
_diffrn_measured_fraction_theta_full 0.862
_diffrn_measured_fraction_theta_max 0.862
_diffrn_measurement_device_type 'MX1 Beamline Australian Synchrotron'
_diffrn_measurement_method 'Phi Scan'
_diffrn_radiation_monochromator 'Silicon Double Crystal'
_diffrn_radiation_type Synchrotron
_diffrn_radiation_wavelength 0.7108
_diffrn_reflns_av_unetI/netI 0.0390
_diffrn_reflns_Laue_measured_fraction_full 0.862
_diffrn_reflns_Laue_measured_fraction_max 0.862
_diffrn_reflns_limit_h_max 4
_diffrn_reflns_limit_h_min -4
_diffrn_reflns_limit_k_max 16
_diffrn_reflns_limit_k_min -16
_diffrn_reflns_limit_l_max 29
_diffrn_reflns_limit_l_min -3
_diffrn_reflns_number 4229
_diffrn_reflns_point_group_measured_fraction_full 0.862
_diffrn_reflns_point_group_measured_fraction_max 0.862
_diffrn_reflns_theta_full 24.708
_diffrn_reflns_theta_max 24.708
_diffrn_reflns_theta_min 1.548
_diffrn_source Synchrotron
_diffrn_standards_number 0
_exptl_absorpt_coefficient_mu 0.089
_exptl_absorpt_correction_T_max 24.708
_exptl_absorpt_correction_type multi-scan
_exptl_absorpt_process_details 'XDS (Kabsch, 1993)'
_exptl_crystal_colour colourless
_exptl_crystal_colour_primary colourless
_exptl_crystal_density_diffrn 1.316
_exptl_crystal_description plate
_exptl_crystal_F_000 588
_exptl_crystal_size_max 0.1
_exptl_crystal_size_mid 0.09
_exptl_crystal_size_min 0.06
_exptl_transmission_factor_max 24.708
_exptl_transmission_factor_min 1.548
_refine_diff_density_max 0.546
_refine_diff_density_min -0.477
_refine_diff_density_rms 0.120
_refine_ls_extinction_method none
_refine_ls_goodness_of_fit_ref 1.151
_refine_ls_hydrogen_treatment mixed
_refine_ls_matrix_type full
_refine_ls_number_parameters 400
_refine_ls_number_reflns 4229
_refine_ls_number_restraints 69
_refine_ls_restrained_S_all 1.141
_refine_ls_R_factor_all 0.1383
_refine_ls_R_factor_gt 0.1192
_refine_ls_shift/su_max 0.000
_refine_ls_shift/su_mean 0.000
_refine_ls_structure_factor_coef Fsqd
_refine_ls_weighting_details 'w=1/[\s^2^(Fo^2^)+(0.0965P)^2^+11.0815P] where P=(Fo^2^+2Fc^2^)/3'
_refine_ls_weighting_scheme calc
_refine_ls_wR_factor_gt 0.3540
_refine_ls_wR_factor_ref 0.3645
_reflns_Friedel_coverage 0.000
_reflns_number_gt 3266
_reflns_number_total 4229
_reflns_threshold_expression 'I > 2\s(I)'
_cod_data_source_file d0ce00176g2.cif
_cod_data_source_block pbnpdhTHF
_cod_depositor_comments
;
The following automatic conversions were performed:

data item '_exptl_absorpt_correction_type' value 'Multi-Scan' was
changed to 'multi-scan' in accordance with the
/home/data/users/saulius/crontab/automatic-downloads/rss-feeds/RSC/lib/dictionaries/cif_core.dic
dictionary named 'cif_core.dic' version 2.4.2 last updated on
2011-04-26.

Automatic conversion script
Id: cif_fix_values 7556 2019-12-06 15:28:31Z antanas 
;
_cod_original_cell_volume 1429.5(5)
_cod_database_code 7239920
_shelx_shelxl_version_number 2018/3
_shelx_space_group_comment
;
The symmetry employed for this shelxl refinement is uniquely defined
by the following loop, which should always be used as a source of
symmetry information in preference to the above space-group names.
They are only intended as comments.
;
_shelx_estimated_absorpt_t_max 0.995
_shelx_estimated_absorpt_t_min 0.991
_olex2_refinement_description
;
1. Twinned data refinement
 Scales: 0.742(6)
 0.258(6)
2. Fixed Uiso
 At 1.2 times of:
  All C(H) groups, All C(H,H) groups
3. Restrained distances
 O1-H1
 0.97 with sigma of 0.02
 O2-H1
 1.67 with sigma of 0.02
 H3-O3
 0.87 with sigma of 0.02
 C37-C36 \\sim C36-C35 \\sim C35-C34
 with sigma of 0.02
 O5-C37 \\sim O5-C34
 with sigma of 0.02
 O5-C36 \\sim O5-C35
 with sigma of 0.04
 C36-C34 \\sim C37-C35
 with sigma of 0.04
4. Uiso/Uaniso restraints and constraints
O5 \\sim C37 \\sim C36 \\sim C35 \\sim C34: within 2A with sigma of 0.04 and
sigma for terminal atoms of 0.08
Uanis(C35) = Uanis(C34) = Uanis(O5) = Uanis(C37) = Uanis(C36)
5. Rigid body (RIGU) restrains
 O5, C37, C36, C35, C34
 with sigma for 1-2 distances of 0.004 and sigma for 1-3 distances of 0.004
6. Others
 Fixed Sof: O5(0.25) C37(0.25) H37A(0.25) H37B(0.25) C36(0.25) H36A(0.25)
 H36B(0.25) C35(0.25) H35A(0.25) H35B(0.25) C34(0.25) H34A(0.25) H34B(0.25)
7.a Free rotating group:
 O5(C37,C36,C35,C34)
7.b Secondary CH2 refined with riding coordinates:
 C37(H37A,H37B), C36(H36A,H36B), C35(H35A,H35B), C34(H34A,H34B)
7.c Aromatic/amide H refined with riding coordinates:
 C4(H4), C22(H22), C32(H32), C9(H9), C20(H20), C19(H19), C29(H29), C31(H31),
 C3(H3A), C6(H6), C28(H28), C25(H25), C23(H23), C16(H16), C7(H7), C15(H15),
 C13(H13), C12(H12)
;
_olex2_submission_special_instructions 'No special instructions were received'

loop_
_space_group_symop_operation_xyz
'x, y, z'
'-x, -y, -z'

loop_
_atom_site_label
_atom_site_type_symbol
_atom_site_fract_x
_atom_site_fract_y
_atom_site_fract_z
_atom_site_U_iso_or_equiv
_atom_site_adp_type
_atom_site_occupancy
_atom_site_site_symmetry_order
_atom_site_calc_flag
_atom_site_refinement_flags_posn
_atom_site_refinement_flags_adp
_atom_site_refinement_flags_occupancy
_atom_site_disorder_assembly
_atom_site_disorder_group
O3 O -0.3281(15) 0.3823(5) 0.9397(2) 0.0393(15) Uani 1 1 d D . . . .
O4 O -0.3084(15) 0.5552(4) 0.9694(2) 0.0393(15) Uani 1 1 d . . . . .
O2 O 0.3424(16) 0.7747(4) 0.5690(2) 0.0455(16) Uani 1 1 d D . . . .
O1 O 0.6535(16) 0.9196(5) 0.5433(2) 0.0434(16) Uani 1 1 d D . . . .
N4 N 0.480(2) 1.0360(6) 0.9303(3) 0.047(2) Uani 1 1 d . . . . .
N3 N 0.346(2) 0.0207(6) 0.7508(3) 0.053(2) Uani 1 1 d . . . . .
N2 N -0.500(2) 0.5491(6) 0.7861(3) 0.051(2) Uani 1 1 d . . . . .
C5 C 0.749(2) 1.0588(6) 0.5976(3) 0.036(2) Uani 1 1 d . . . . .
C21 C -0.038(2) 0.3249(6) 0.8674(3) 0.0344(19) Uani 1 1 d . . . . .
C10 C 0.304(2) 0.8185(6) 0.6136(3) 0.037(2) Uani 1 1 d . . . . .
C27 C -0.002(2) 0.6733(6) 0.9288(3) 0.0355(19) Uani 1 1 d . . . . .
C8 C 0.611(2) 0.9592(7) 0.5877(3) 0.037(2) Uani 1 1 d . . . . .
C4 C 0.757(2) 1.1048(7) 0.6459(4) 0.041(2) Uani 1 1 d . . . . .
H4 H 0.670066 1.073678 0.672993 0.049 Uiso 1 1 calc R . . . .
C22 C -0.117(2) 0.2332(6) 0.8813(3) 0.036(2) Uani 1 1 d . . . . .
H22 H -0.234611 0.224399 0.911064 0.044 Uiso 1 1 calc R . . . .
C32 C 0.159(2) 0.7065(6) 0.8856(4) 0.038(2) Uani 1 1 d . . . . .
H32 H 0.190927 0.664918 0.857326 0.046 Uiso 1 1 calc R . . . .
C9 C 0.431(2) 0.9105(6) 0.6248(3) 0.038(2) Uani 1 1 d . . . . .
H9 H 0.397621 0.940540 0.656685 0.046 Uiso 1 1 calc R . . . .
C26 C -0.123(2) 0.5722(6) 0.9316(3) 0.037(2) Uani 1 1 d . . . . .
C33 C 0.364(2) 0.9585(7) 0.9290(3) 0.039(2) Uani 1 1 d . . . . .
C20 C 0.127(2) 0.3382(7) 0.8216(3) 0.038(2) Uani 1 1 d . . . . .
H20 H 0.173898 0.399155 0.811633 0.046 Uiso 1 1 calc R . . . .
C30 C 0.231(2) 0.8626(6) 0.9279(3) 0.037(2) Uani 1 1 d . . . . .
C19 C 0.221(2) 0.2596(6) 0.7913(3) 0.036(2) Uani 1 1 d . . . . .
H19 H 0.335236 0.268008 0.761331 0.043 Uiso 1 1 calc R . . . .
C18 C 0.145(2) 0.1681(6) 0.8055(3) 0.038(2) Uani 1 1 d . . . . .
C29 C 0.072(2) 0.8307(6) 0.9707(3) 0.0365(19) Uani 1 1 d . . . . .
H29 H 0.046331 0.872025 0.999263 0.044 Uiso 1 1 calc R . . . .
C31 C 0.269(2) 0.8003(6) 0.8853(4) 0.038(2) Uani 1 1 d . . . . .
H31 H 0.369759 0.822294 0.856534 0.046 Uiso 1 1 calc R . . . .
C2 C 1.020(2) 1.2445(7) 0.6132(4) 0.044(2) Uani 1 1 d . . . . .
C3 C 0.893(2) 1.1966(7) 0.6539(4) 0.045(2) Uani 1 1 d . . . . .
H3A H 0.900971 1.226686 0.686446 0.054 Uiso 1 1 calc R . . . .
C24 C -0.135(2) 0.4076(6) 0.9012(3) 0.036(2) Uani 1 1 d . . . . .
N1 N 1.300(2) 1.4131(7) 0.6304(4) 0.072(3) Uani 1 1 d . . . . .
C6 C 0.877(2) 1.1054(6) 0.5573(3) 0.039(2) Uani 1 1 d . . . . .
H6 H 0.874734 1.074465 0.525018 0.046 Uiso 1 1 calc R . . . .
C28 C -0.048(2) 0.7368(6) 0.9705(3) 0.037(2) Uani 1 1 d . . . . .
H28 H -0.160378 0.716100 0.998625 0.045 Uiso 1 1 calc R . . . .
C25 C -0.036(2) 0.4999(6) 0.8955(3) 0.036(2) Uani 1 1 d . . . . .
H25 H 0.091412 0.514985 0.867567 0.043 Uiso 1 1 calc R . . . .
C14 C -0.198(2) 0.6485(7) 0.7202(3) 0.041(2) Uani 1 1 d . . . . .
C23 C -0.021(2) 0.1547(6) 0.8506(3) 0.038(2) Uani 1 1 d . . . . .
H23 H -0.067358 0.093582 0.860312 0.046 Uiso 1 1 calc R . . . .
C16 C 0.003(2) 0.6695(7) 0.6363(4) 0.042(2) Uani 1 1 d . . . . .
H16 H 0.026122 0.646209 0.602767 0.050 Uiso 1 1 calc R . . . .
C17 C 0.254(2) 0.0867(7) 0.7751(4) 0.042(2) Uani 1 1 d . . . . .
C7 C 1.012(2) 1.1992(7) 0.5650(4) 0.045(2) Uani 1 1 d . . . . .
H7 H 1.094084 1.230808 0.537695 0.054 Uiso 1 1 calc R . . . .
C011 C -0.363(2) 0.5920(7) 0.7564(4) 0.045(2) Uani 1 1 d . . . . .
C15 C -0.156(2) 0.6116(6) 0.6709(4) 0.041(2) Uani 1 1 d . . . . .
H15 H -0.231628 0.549709 0.660856 0.049 Uiso 1 1 calc R . . . .
C13 C -0.085(2) 0.7417(7) 0.7352(4) 0.040(2) Uani 1 1 d . . . . .
H13 H -0.118544 0.766566 0.768143 0.048 Uiso 1 1 calc R . . . .
C12 C 0.077(2) 0.7966(7) 0.7011(4) 0.041(2) Uani 1 1 d . . . . .
H12 H 0.155155 0.858238 0.711262 0.050 Uiso 1 1 calc R . . . .
C11 C 0.124(2) 0.7600(6) 0.6514(3) 0.036(2) Uani 1 1 d . . . . .
C1 C 1.175(2) 1.3377(7) 0.6227(4) 0.052(3) Uani 1 1 d . . . . .
H3 H -0.36(4) 0.432(7) 0.960(5) 0.13(6) Uiso 1 1 d D . . . .
H1 H 0.47(4) 0.871(11) 0.540(6) 0.28(14) Uiso 1 1 d D . . . .
O5 O -0.205(5) 0.6131(14) 0.4988(8) 0.040(3) Uani 0.25 1 d D U P A -1
C37 C -0.537(5) 0.5633(17) 0.4981(12) 0.040(3) Uani 0.25 1 d DG U P A -1
H37A H -0.693579 0.587490 0.473001 0.048 Uiso 0.25 1 calc R . P A -1
H37B H -0.640129 0.571009 0.531140 0.048 Uiso 0.25 1 calc R . P A -1
C36 C -0.469(8) 0.4586(16) 0.4844(11) 0.040(3) Uani 0.25 1 d DG U P A -1
H36A H -0.477063 0.444237 0.447884 0.048 Uiso 0.25 1 calc R . P A -1
H36B H -0.635245 0.417024 0.499836 0.048 Uiso 0.25 1 calc R . P A -1
C35 C -0.100(8) 0.4500(18) 0.507(2) 0.040(3) Uani 0.25 1 d DG U P A -1
H35A H -0.104433 0.440766 0.543136 0.048 Uiso 0.25 1 calc R . P A -1
H35B H 0.018523 0.398292 0.489856 0.048 Uiso 0.25 1 calc R . P A -1
C34 C 0.069(5) 0.547(2) 0.497(2) 0.040(3) Uani 0.25 1 d DG U P A -1
H34A H 0.247304 0.565123 0.523134 0.048 Uiso 0.25 1 calc R . P A -1
H34B H 0.174894 0.543747 0.464272 0.048 Uiso 0.25 1 calc R . P A -1

loop_
_atom_site_aniso_label
_atom_site_aniso_U_11
_atom_site_aniso_U_22
_atom_site_aniso_U_33
_atom_site_aniso_U_23
_atom_site_aniso_U_13
_atom_site_aniso_U_12
O3 0.032(3) 0.039(4) 0.047(4) 0.004(3) 0.007(3) -0.006(3)
O4 0.033(3) 0.033(4) 0.051(4) 0.004(3) 0.005(3) -0.006(3)
O2 0.047(4) 0.038(4) 0.050(4) -0.003(3) 0.005(3) -0.008(3)
O1 0.041(3) 0.036(4) 0.052(4) -0.002(3) 0.006(3) -0.010(3)
N4 0.039(4) 0.037(5) 0.064(5) 0.005(4) -0.001(4) -0.009(4)
N3 0.049(5) 0.043(5) 0.065(6) -0.008(4) 0.014(4) -0.005(4)
N2 0.042(5) 0.045(5) 0.068(6) 0.013(4) 0.003(4) -0.005(4)
C5 0.021(4) 0.039(6) 0.048(5) 0.003(4) 0.002(3) 0.004(4)
C21 0.023(4) 0.036(5) 0.044(5) 0.001(4) -0.001(3) -0.003(4)
C10 0.026(4) 0.036(5) 0.049(5) 0.007(4) -0.001(4) -0.006(4)
C27 0.025(4) 0.039(5) 0.042(5) 0.006(4) 0.001(3) -0.002(4)
C8 0.021(4) 0.044(6) 0.047(5) 0.004(4) 0.001(3) 0.002(4)
C4 0.028(4) 0.042(6) 0.053(6) 0.002(4) 0.006(4) -0.005(4)
C22 0.022(4) 0.036(5) 0.050(5) 0.001(4) 0.001(3) -0.010(4)
C32 0.025(4) 0.032(5) 0.057(6) 0.001(4) 0.001(4) -0.005(4)
C9 0.034(4) 0.034(5) 0.046(5) 0.001(4) 0.005(4) -0.003(4)
C26 0.023(4) 0.038(6) 0.049(5) 0.007(4) 0.002(4) -0.001(4)
C33 0.019(4) 0.040(6) 0.057(6) 0.004(4) 0.001(4) 0.001(4)
C20 0.033(4) 0.034(5) 0.048(5) 0.007(4) -0.002(4) -0.002(4)
C30 0.026(4) 0.031(5) 0.055(5) 0.006(4) 0.002(4) -0.002(4)
C19 0.021(4) 0.035(5) 0.050(5) -0.001(4) 0.001(3) -0.006(4)
C18 0.031(4) 0.031(5) 0.050(5) -0.002(4) -0.001(4) -0.007(4)
C29 0.029(4) 0.027(5) 0.053(5) 0.002(4) -0.001(4) 0.003(4)
C31 0.030(4) 0.030(5) 0.055(5) 0.003(4) 0.000(4) -0.001(4)
C2 0.031(5) 0.031(5) 0.069(6) 0.001(4) 0.000(4) -0.001(4)
C3 0.031(5) 0.043(6) 0.060(6) -0.003(4) 0.001(4) -0.002(4)
C24 0.025(4) 0.039(5) 0.046(5) 0.005(4) 0.000(4) -0.006(4)
N1 0.044(5) 0.040(6) 0.130(9) -0.008(5) 0.009(5) -0.010(4)
C6 0.030(4) 0.036(5) 0.049(5) 0.003(4) 0.003(4) -0.006(4)
C28 0.028(4) 0.035(5) 0.049(5) 0.003(4) 0.002(4) -0.004(4)
C25 0.024(4) 0.035(5) 0.048(5) 0.004(4) 0.003(3) -0.007(4)
C14 0.028(4) 0.045(6) 0.051(5) 0.011(4) 0.004(4) 0.002(4)
C23 0.039(5) 0.029(5) 0.047(5) 0.006(4) 0.001(4) -0.007(4)
C16 0.031(5) 0.037(6) 0.057(6) 0.003(4) 0.002(4) -0.010(4)
C17 0.031(5) 0.043(6) 0.053(6) 0.001(4) 0.005(4) -0.005(4)
C7 0.034(5) 0.041(6) 0.061(6) 0.011(4) 0.007(4) -0.002(4)
C011 0.037(5) 0.042(6) 0.057(6) 0.010(5) -0.001(4) 0.002(4)
C15 0.028(4) 0.027(5) 0.066(6) 0.003(4) 0.002(4) -0.006(4)
C13 0.030(4) 0.037(6) 0.054(5) 0.008(4) 0.004(4) -0.002(4)
C12 0.031(4) 0.035(6) 0.059(6) 0.006(4) 0.003(4) -0.006(4)
C11 0.021(4) 0.036(5) 0.053(5) 0.006(4) -0.001(3) -0.008(4)
C1 0.026(5) 0.035(6) 0.094(8) 0.001(5) 0.007(5) -0.001(4)
O5 0.041(6) 0.033(7) 0.045(8) -0.001(5) 0.009(6) -0.004(5)
C37 0.041(6) 0.033(7) 0.045(8) -0.001(5) 0.009(6) -0.004(5)
C36 0.041(6) 0.033(7) 0.045(8) -0.001(5) 0.009(6) -0.004(5)
C35 0.041(6) 0.033(7) 0.045(8) -0.001(5) 0.009(6) -0.004(5)
C34 0.041(6) 0.033(7) 0.045(8) -0.001(5) 0.009(6) -0.004(5)

loop_
_atom_type_symbol
_atom_type_description
_atom_type_scat_dispersion_real
_atom_type_scat_dispersion_imag
_atom_type_scat_source
C C 0.0033 0.0016 'International Tables Vol C Tables 4.2.6.8 and 6.1.1.4'
H H 0.0000 0.0000 'International Tables Vol C Tables 4.2.6.8 and 6.1.1.4'
N N 0.0061 0.0033 'International Tables Vol C Tables 4.2.6.8 and 6.1.1.4'
O O 0.0106 0.0060 'International Tables Vol C Tables 4.2.6.8 and 6.1.1.4'

loop_
_geom_angle_atom_site_label_1
_geom_angle_atom_site_label_2
_geom_angle_atom_site_label_3
_geom_angle
C24 O3 H3 109(10)
C8 O1 H1 103(10)
C4 C5 C8 121.9(8)
C6 C5 C8 118.4(8)
C6 C5 C4 119.6(9)
C22 C21 C20 120.0(8)
C22 C21 C24 119.2(7)
C20 C21 C24 120.8(8)
O2 C10 C9 121.5(8)
O2 C10 C11 114.9(8)
C9 C10 C11 123.6(8)
C32 C27 C26 122.5(8)
C28 C27 C32 118.9(8)
C28 C27 C26 118.6(8)
O1 C8 C5 116.9(8)
O1 C8 C9 120.8(8)
C9 C8 C5 122.2(8)
C5 C4 H4 119.8
C3 C4 C5 120.5(9)
C3 C4 H4 119.8
C21 C22 H22 120.0
C23 C22 C21 120.0(8)
C23 C22 H22 120.0
C27 C32 H32 120.0
C31 C32 C27 120.0(8)
C31 C32 H32 120.0
C10 C9 C8 120.1(8)
C10 C9 H9 120.0
C8 C9 H9 120.0
O4 C26 C27 115.6(8)
O4 C26 C25 121.8(8)
C25 C26 C27 122.6(8)
N4 C33 C30 178.5(10)
C21 C20 H20 120.3
C19 C20 C21 119.4(8)
C19 C20 H20 120.3
C29 C30 C33 119.3(8)
C31 C30 C33 120.6(8)
C31 C30 C29 120.0(8)
C20 C19 H19 119.7
C20 C19 C18 120.6(8)
C18 C19 H19 119.7
C19 C18 C17 120.5(8)
C23 C18 C19 120.2(8)
C23 C18 C17 119.2(8)
C30 C29 H29 120.2
C28 C29 C30 119.5(8)
C28 C29 H29 120.2
C32 C31 C30 120.5(9)
C32 C31 H31 119.8
C30 C31 H31 119.8
C3 C2 C1 119.2(9)
C7 C2 C3 119.8(9)
C7 C2 C1 121.0(9)
C4 C3 C2 120.1(9)
C4 C3 H3A 119.9
C2 C3 H3A 119.9
O3 C24 C21 112.7(7)
O3 C24 C25 122.3(8)
C25 C24 C21 125.0(8)
C5 C6 H6 119.8
C5 C6 C7 120.3(9)
C7 C6 H6 119.8
C27 C28 H28 119.5
C29 C28 C27 121.0(8)
C29 C28 H28 119.5
C26 C25 H25 119.8
C24 C25 C26 120.5(8)
C24 C25 H25 119.8
C15 C14 C011 120.3(9)
C15 C14 C13 120.5(8)
C13 C14 C011 119.1(9)
C22 C23 H23 120.1
C18 C23 C22 119.8(8)
C18 C23 H23 120.1
C15 C16 H16 119.6
C11 C16 H16 119.6
C11 C16 C15 120.7(9)
N3 C17 C18 178.9(11)
C2 C7 C6 119.7(9)
C2 C7 H7 120.2
C6 C7 H7 120.2
N2 C011 C14 177.9(11)
C14 C15 C16 118.7(8)
C14 C15 H15 120.6
C16 C15 H15 120.6
C14 C13 H13 120.0
C12 C13 C14 119.9(9)
C12 C13 H13 120.0
C13 C12 H12 119.9
C13 C12 C11 120.2(9)
C11 C12 H12 119.9
C16 C11 C10 119.1(8)
C16 C11 C12 119.8(8)
C12 C11 C10 121.1(8)
N1 C1 C2 179.9(14)
C37 O5 C34 110.1
O5 C37 H37A 110.5
O5 C37 H37B 110.5
O5 C37 C36 106.3
H37A C37 H37B 108.7
C36 C37 H37A 110.5
C36 C37 H37B 110.5
C37 C36 H36A 111.4
C37 C36 H36B 111.4
C37 C36 C35 101.8
H36A C36 H36B 109.3
C35 C36 H36A 111.4
C35 C36 H36B 111.4
C36 C35 H35A 111.4
C36 C35 H35B 111.4
H35A C35 H35B 109.3
C34 C35 C36 101.8
C34 C35 H35A 111.4
C34 C35 H35B 111.4
O5 C34 C35 106.3
O5 C34 H34A 110.5
O5 C34 H34B 110.5
C35 C34 H34A 110.5
C35 C34 H34B 110.5
H34A C34 H34B 108.7

loop_
_geom_bond_atom_site_label_1
_geom_bond_atom_site_label_2
_geom_bond_distance
O3 C24 1.336(10)
O3 H3 0.87(2)
O4 C26 1.274(10)
O2 C10 1.305(11)
O1 C8 1.280(11)
O1 H1 0.97(2)
N4 C33 1.165(11)
N3 C17 1.166(12)
N2 C011 1.151(12)
C5 C8 1.487(12)
C5 C4 1.389(12)
C5 C6 1.382(12)
C21 C22 1.397(12)
C21 C20 1.404(12)
C21 C24 1.485(12)
C10 C9 1.380(12)
C10 C11 1.508(12)
C27 C32 1.415(12)
C27 C26 1.493(12)
C27 C28 1.389(12)
C8 C9 1.419(12)
C4 H4 0.9300
C4 C3 1.381(13)
C22 H22 0.9300
C22 C23 1.396(12)
C32 H32 0.9300
C32 C31 1.378(12)
C9 H9 0.9300
C26 C25 1.404(12)
C33 C30 1.429(12)
C20 H20 0.9300
C20 C19 1.387(12)
C30 C29 1.395(12)
C30 C31 1.392(12)
C19 H19 0.9300
C19 C18 1.393(12)
C18 C23 1.388(12)
C18 C17 1.437(13)
C29 H29 0.9300
C29 C28 1.387(12)
C31 H31 0.9300
C2 C3 1.399(14)
C2 C7 1.383(13)
C2 C1 1.428(13)
C3 H3A 0.9300
C24 C25 1.366(12)
N1 C1 1.155(12)
C6 H6 0.9300
C6 C7 1.404(12)
C28 H28 0.9300
C25 H25 0.9300
C14 C011 1.437(13)
C14 C15 1.382(13)
C14 C13 1.398(13)
C23 H23 0.9300
C16 H16 0.9300
C16 C15 1.406(13)
C16 C11 1.373(12)
C7 H7 0.9300
C15 H15 0.9300
C13 H13 0.9300
C13 C12 1.374(12)
C12 H12 0.9300
C12 C11 1.395(13)
O5 C37 1.4362
O5 C34 1.4362
C37 H37A 0.9700
C37 H37B 0.9700
C37 C36 1.5321
C36 H36A 0.9700
C36 H36B 0.9700
C36 C35 1.5357
C35 H35A 0.9700
C35 H35B 0.9700
C35 C34 1.5318
C34 H34A 0.9700
C34 H34B 0.9700

loop_
_twin_individual_id
_twin_individual_mass_fraction_refined
1 0.742(6)
2 0.258(6)
